data_7111431
loop_
_publ_author_name
'Ganesan, Prasad V.'
'Kepert, Cameron J.'

_publ_section_title
;
 Nanoporosity of an interpenetrated NbO-type molecular framework studied
 by single crystal X-ray diffraction
;
_journal_issue 19
_journal_name_full 'Chemical Communications'
_journal_page_first 2168
_journal_page_last 2169
_journal_paper_doi 10.1039/b409543j
_journal_year 2004
_chemical_formula_moiety 'C22 H28 Fe N10 S2, 0.33(C2 H3 N)'
_chemical_formula_sum 'C22.66 H29 Fe N10.33 S2'
_chemical_formula_weight 566.14
_chemical_name_systematic
;
?
;
_space_group_IT_number 148
_symmetry_cell_setting hexagonal
_symmetry_Int_Tables_number 148
_symmetry_space_group_name_Hall '-R 3'
_symmetry_space_group_name_H-M 'R -3 :H'
_atom_sites_solution_hydrogens geom
_atom_sites_solution_primary direct
_atom_sites_solution_secondary difmap
_audit_creation_method SHELXL-97
_cell_angle_alpha 90.00
_cell_angle_beta 90.00
_cell_angle_gamma 120.00
_cell_formula_units_Z 9
_cell_length_a 25.501(2)
_cell_length_b 25.501(2)
_cell_length_c 11.0385(18)
_cell_measurement_reflns_used 118
_cell_measurement_temperature 375(2)
_cell_measurement_theta_max 19.875
_cell_measurement_theta_min 3.057
_cell_volume 6216.6(12)
_computing_cell_refinement 'SMART (BrukerAXS, 1997)'
_computing_data_collection 'SMART (BrukerAXS, 1997)'
_computing_data_reduction 'SAINT+ (BrukerAXS, 1997)'
_computing_molecular_graphics 'XPMA/ZORTEP, WebLabViewer Pro 3.7'
_computing_structure_refinement 'SHELXL-97 (Sheldrick, 1997)'
_computing_structure_solution 'SHELXS-97 (Sheldrick, 1990)'
_diffrn_ambient_temperature 375(2)
_diffrn_measured_fraction_theta_full 0.942
_diffrn_measured_fraction_theta_max 0.942
_diffrn_measurement_device_type 'BrukerSMART 1000 CCD'
_diffrn_measurement_method \w
_diffrn_radiation_monochromator graphite
_diffrn_radiation_source 'fine-focus sealed tube'
_diffrn_radiation_type MoK\a
_diffrn_radiation_wavelength 0.71073
_diffrn_reflns_av_R_equivalents 0.0000
_diffrn_reflns_av_sigmaI/netI 0.0826
_diffrn_reflns_limit_h_max 32
_diffrn_reflns_limit_h_min -32
_diffrn_reflns_limit_k_max 32
_diffrn_reflns_limit_k_min -32
_diffrn_reflns_limit_l_max 14
_diffrn_reflns_limit_l_min -14
_diffrn_reflns_number 6567
_diffrn_reflns_theta_full 28.01
_diffrn_reflns_theta_max 28.01
_diffrn_reflns_theta_min 2.06
_diffrn_standards_number 0
_exptl_absorpt_coefficient_mu 0.729
_exptl_absorpt_correction_T_max 0.923
_exptl_absorpt_correction_T_min 0.757
_exptl_absorpt_correction_type empirical
_exptl_absorpt_process_details 'SADABS, Bruker 1995'
_exptl_crystal_colour purple
_exptl_crystal_density_diffrn 1.361
_exptl_crystal_density_method 'not measured'
_exptl_crystal_description 'hexagonal rods'
_exptl_crystal_F_000 2658
_exptl_crystal_size_max 0.27
_exptl_crystal_size_mid 0.12
_exptl_crystal_size_min 0.11
_refine_diff_density_max 0.385
_refine_diff_density_min -0.566
_refine_diff_density_rms 0.086
_refine_ls_extinction_method none
_refine_ls_goodness_of_fit_ref 1.049
_refine_ls_hydrogen_treatment mixed
_refine_ls_matrix_type full
_refine_ls_number_parameters 168
_refine_ls_number_reflns 3158
_refine_ls_number_restraints 3
_refine_ls_restrained_S_all 1.048
_refine_ls_R_factor_all 0.1365
_refine_ls_R_factor_gt 0.0592
_refine_ls_shift/su_max 0.000
_refine_ls_shift/su_mean 0.000
_refine_ls_structure_factor_coef Fsqd
_refine_ls_weighting_details 'calc w=1/[\s^2^(Fo^2^)+(0.0200P)^2^+52.2821P] where P=(Fo^2^+2Fc^2^)/3'
_refine_ls_weighting_scheme calc
_refine_ls_wR_factor_gt 0.1031
_refine_ls_wR_factor_ref 0.1380
_reflns_number_gt 1824
_reflns_number_total 3158
_reflns_threshold_expression >2sigma(I)
_cod_data_source_file b409543jsup1.cif
_cod_data_source_block A_375K_2
_cod_depositor_comments
;
The following automatic conversions were performed:

'_symmetry_cell_setting' value 'Hexagonal' changed to 'hexagonal'
according to /home/saulius/struct/CIF-dictionaries/cif_core.dic
dictionary named 'cif_core.dic' version 2.4.2 from 2011-04-26.

Automatic conversion script
Id: cif_fix_values 1891 2012-01-12 08:04:46Z andrius 
;
_cod_original_cell_volume 6216.7(13)
_cod_original_sg_symbol_Hall -R3
_cod_original_sg_symbol_H-M R-3
_cod_database_code 7111431

loop_
_symmetry_equiv_pos_as_xyz
'x, y, z'
'-y, x-y, z'
'-x+y, -x, z'
'x+2/3, y+1/3, z+1/3'
'-y+2/3, x-y+1/3, z+1/3'
'-x+y+2/3, -x+1/3, z+1/3'
'x+1/3, y+2/3, z+2/3'
'-y+1/3, x-y+2/3, z+2/3'
'-x+y+1/3, -x+2/3, z+2/3'
'-x, -y, -z'
'y, -x+y, -z'
'x-y, x, -z'
'-x+2/3, -y+1/3, -z+1/3'
'y+2/3, -x+y+1/3, -z+1/3'
'x-y+2/3, x+1/3, -z+1/3'
'-x+1/3, -y+2/3, -z+2/3'
'y+1/3, -x+y+2/3, -z+2/3'
'x-y+1/3, x+2/3, -z+2/3'

loop_
_atom_site_label
_atom_site_type_symbol
_atom_site_fract_x
_atom_site_fract_y
_atom_site_fract_z
_atom_site_U_iso_or_equiv
_atom_site_adp_type
_atom_site_occupancy
_atom_site_symmetry_multiplicity
_atom_site_calc_flag
_atom_site_refinement_flags
Fe1 Fe 0.5000 0.5000 0.5000 0.0316(2) Uani 1 2 d S
S1 S 0.33197(6) 0.52460(6) 0.62293(12) 0.0443(3) Uani 1 1 d .
C1 C 0.3931(2) 0.52191(19) 0.5952(4) 0.0295(10) Uani 1 1 d .
N1 N 0.43680(17) 0.52022(17) 0.5729(3) 0.0341(9) Uani 1 1 d .
N10 N 0.54978(16) 0.52790(16) 0.6805(3) 0.0308(8) Uani 1 1 d .
N11 N 0.55024(16) 0.57634(16) 0.7326(3) 0.0334(9) Uani 1 1 d .
H11 H 0.5307 0.5931 0.7044 0.040 Uiso 1 1 calc R
C10 C 0.58601(19) 0.51653(19) 0.7510(4) 0.0281(9) Uani 1 1 d .
C11 C 0.60948(19) 0.55841(19) 0.8483(4) 0.0292(10) Uani 1 1 d .
C12 C 0.5847(2) 0.5954(2) 0.8335(4) 0.0316(10) Uani 1 1 d .
C13 C 0.5984(2) 0.4665(2) 0.7262(4) 0.0456(13) Uani 1 1 d .
H13A H 0.5766 0.4449 0.6551 0.068 Uiso 0.50 1 calc PR
H13B H 0.5855 0.4393 0.7941 0.068 Uiso 0.50 1 calc PR
H13C H 0.6410 0.4829 0.7135 0.068 Uiso 0.50 1 calc PR
H13D H 0.6254 0.4665 0.7867 0.068 Uiso 0.50 1 calc PR
H13E H 0.6166 0.4721 0.6477 0.068 Uiso 0.50 1 calc PR
H13F H 0.5611 0.4285 0.7284 0.068 Uiso 0.50 1 calc PR
C14 C 0.5900(3) 0.6464(2) 0.9067(5) 0.0538(15) Uani 1 1 d .
H14A H 0.5664 0.6620 0.8701 0.081 Uiso 0.50 1 calc PR
H14B H 0.6317 0.6778 0.9103 0.081 Uiso 0.50 1 calc PR
H14C H 0.5754 0.6325 0.9871 0.081 Uiso 0.50 1 calc PR
H14D H 0.6159 0.6529 0.9749 0.081 Uiso 0.50 1 calc PR
H14E H 0.5506 0.6371 0.9347 0.081 Uiso 0.50 1 calc PR
H14F H 0.6070 0.6824 0.8579 0.081 Uiso 0.50 1 calc PR
C20 C 0.6442(2) 0.5245(2) 1.0360(4) 0.0325(10) Uani 1 1 d .
C21 C 0.65227(19) 0.56516(19) 0.9453(4) 0.0278(9) Uani 1 1 d .
C22 C 0.70884(19) 0.6171(2) 0.9721(4) 0.0301(10) Uani 1 1 d .
C23 C 0.5931(2) 0.4621(2) 1.0597(5) 0.0535(15) Uani 1 1 d .
H23A H 0.6022 0.4457 1.1296 0.080 Uiso 0.50 1 calc PR
H23B H 0.5874 0.4369 0.9907 0.080 Uiso 0.50 1 calc PR
H23C H 0.5567 0.4636 1.0741 0.080 Uiso 0.50 1 calc PR
H23D H 0.5620 0.4518 1.0000 0.080 Uiso 0.50 1 calc PR
H23E H 0.5768 0.4606 1.1389 0.080 Uiso 0.50 1 calc PR
H23F H 0.6075 0.4339 1.0555 0.080 Uiso 0.50 1 calc PR
C24 C 0.7411(2) 0.6742(2) 0.9014(4) 0.0517(14) Uani 1 1 d .
H24A H 0.7784 0.7016 0.9414 0.078 Uiso 0.50 1 calc PR
H24B H 0.7162 0.6925 0.8956 0.078 Uiso 0.50 1 calc PR
H24C H 0.7497 0.6655 0.8216 0.078 Uiso 0.50 1 calc PR
H24D H 0.7178 0.6714 0.8311 0.078 Uiso 0.50 1 calc PR
H24E H 0.7800 0.6805 0.8768 0.078 Uiso 0.50 1 calc PR
H24F H 0.7465 0.7075 0.9508 0.078 Uiso 0.50 1 calc PR
N20 N 0.73336(16) 0.60918(16) 1.0735(3) 0.0305(8) Uani 1 1 d .
N21 N 0.69258(16) 0.55153(16) 1.1089(3) 0.0326(9) Uani 1 1 d .
H21 H 0.6975 0.5344 1.1715 0.039 Uiso 1 1 calc R
C101 C 0.3333 0.6667 -0.155(4) 0.200 Uiso 0.498(18) 3 d SPD
H10A H 0.3060 0.6383 -0.2139 0.300 Uiso 0.083(3) 1 calc PR
H10B H 0.3742 0.6837 -0.1840 0.300 Uiso 0.083(3) 1 calc PR
H10C H 0.3240 0.6985 -0.1437 0.300 Uiso 0.083(3) 1 calc PR
H10D H 0.3635 0.7086 -0.1471 0.300 Uiso 0.083(3) 1 calc PR
H10E H 0.2953 0.6633 -0.1770 0.300 Uiso 0.083(3) 1 calc PR
H10F H 0.3454 0.6485 -0.2173 0.300 Uiso 0.083(3) 1 calc PR
C100 C 0.327(7) 0.637(4) -0.046(5) 0.200 Uiso 0.166(6) 1 d PD
N100 N 0.322(6) 0.616(4) 0.049(5) 0.300 Uiso 0.166(6) 1 d PD

loop_
_atom_site_aniso_label
_atom_site_aniso_U_11
_atom_site_aniso_U_22
_atom_site_aniso_U_33
_atom_site_aniso_U_23
_atom_site_aniso_U_13
_atom_site_aniso_U_12
Fe1 0.0274(5) 0.0421(6) 0.0274(4) -0.0077(4) -0.0027(4) 0.0190(5)
S1 0.0347(7) 0.0566(9) 0.0488(8) 0.0032(6) 0.0043(6) 0.0283(6)
C1 0.031(2) 0.028(2) 0.026(2) 0.0000(18) -0.0005(18) 0.013(2)
N1 0.032(2) 0.036(2) 0.033(2) 0.0022(17) 0.0043(17) 0.0163(18)
N10 0.033(2) 0.032(2) 0.0277(19) -0.0038(16) -0.0045(16) 0.0166(17)
N11 0.038(2) 0.037(2) 0.031(2) -0.0069(17) -0.0077(17) 0.0238(19)
C10 0.027(2) 0.028(2) 0.026(2) 0.0011(18) 0.0025(18) 0.0107(19)
C11 0.030(2) 0.028(2) 0.026(2) -0.0023(18) -0.0055(18) 0.0129(19)
C12 0.036(3) 0.035(2) 0.023(2) -0.0039(19) -0.0060(19) 0.018(2)
C13 0.056(3) 0.045(3) 0.044(3) -0.008(2) -0.012(3) 0.031(3)
C14 0.073(4) 0.049(3) 0.051(3) -0.020(3) -0.023(3) 0.039(3)
C20 0.036(3) 0.031(2) 0.031(2) -0.001(2) 0.001(2) 0.017(2)
C21 0.032(2) 0.031(2) 0.022(2) 0.0006(18) 0.0001(18) 0.017(2)
C22 0.033(2) 0.036(2) 0.021(2) -0.0009(18) -0.0055(18) 0.017(2)
C23 0.054(3) 0.038(3) 0.049(3) 0.012(2) 0.001(3) 0.008(3)
C24 0.052(3) 0.041(3) 0.042(3) 0.011(2) -0.015(2) 0.009(3)
N20 0.034(2) 0.033(2) 0.0238(18) 0.0052(15) 0.0000(16) 0.0162(17)
N21 0.037(2) 0.038(2) 0.0274(19) 0.0069(16) -0.0023(16) 0.0216(19)

loop_
_atom_type_symbol
_atom_type_description
_atom_type_scat_dispersion_real
_atom_type_scat_dispersion_imag
_atom_type_scat_source
C C 0.0033 0.0016 'International Tables Vol C Tables 4.2.6.8 and 6.1.1.4'
H H 0.0000 0.0000 'International Tables Vol C Tables 4.2.6.8 and 6.1.1.4'
N N 0.0061 0.0033 'International Tables Vol C Tables 4.2.6.8 and 6.1.1.4'
S S 0.1246 0.1234 'International Tables Vol C Tables 4.2.6.8 and 6.1.1.4'
Fe Fe 0.3463 0.8444 'International Tables Vol C Tables 4.2.6.8 and 6.1.1.4'

loop_
_geom_angle_atom_site_label_1
_geom_angle_atom_site_label_2
_geom_angle_atom_site_label_3
_geom_angle
_geom_angle_site_symmetry_1
_geom_angle_site_symmetry_3
N1 Fe1 N1 180.000(1) . 10_666
N1 Fe1 N10 92.04(13) . 10_666
N1 Fe1 N10 87.96(13) 10_666 10_666
N1 Fe1 N10 87.96(13) . .
N1 Fe1 N10 92.04(13) 10_666 .
N10 Fe1 N10 180.000(1) 10_666 .
N1 C1 S1 178.6(4) . .
C1 N1 Fe1 164.8(4) . .
C10 N10 N11 104.9(3) . .
C10 N10 Fe1 140.7(3) . .
N11 N10 Fe1 113.9(2) . .
C12 N11 N10 112.7(3) . .
C12 N11 H11 123.7 . .
N10 N11 H11 123.7 . .
N10 C10 C11 110.6(4) . .
N10 C10 C13 122.8(4) . .
C11 C10 C13 126.5(4) . .
C12 C11 C10 105.0(4) . .
C12 C11 C21 124.7(4) . .
C10 C11 C21 130.2(4) . .
N11 C12 C11 106.8(4) . .
N11 C12 C14 121.7(4) . .
C11 C12 C14 131.5(4) . .
C10 C13 H13A 109.5 . .
C10 C13 H13B 109.5 . .
H13A C13 H13B 109.5 . .
C10 C13 H13C 109.5 . .
H13A C13 H13C 109.5 . .
H13B C13 H13C 109.5 . .
C10 C13 H13D 109.5 . .
H13A C13 H13D 141.1 . .
H13B C13 H13D 56.3 . .
H13C C13 H13D 56.3 . .
C10 C13 H13E 109.5 . .
H13A C13 H13E 56.3 . .
H13B C13 H13E 141.1 . .
H13C C13 H13E 56.3 . .
H13D C13 H13E 109.5 . .
C10 C13 H13F 109.5 . .
H13A C13 H13F 56.3 . .
H13B C13 H13F 56.3 . .
H13C C13 H13F 141.1 . .
H13D C13 H13F 109.5 . .
H13E C13 H13F 109.5 . .
C12 C14 H14A 109.5 . .
C12 C14 H14B 109.5 . .
H14A C14 H14B 109.5 . .
C12 C14 H14C 109.5 . .
H14A C14 H14C 109.5 . .
H14B C14 H14C 109.5 . .
C12 C14 H14D 109.5 . .
H14A C14 H14D 141.1 . .
H14B C14 H14D 56.3 . .
H14C C14 H14D 56.3 . .
C12 C14 H14E 109.5 . .
H14A C14 H14E 56.3 . .
H14B C14 H14E 141.1 . .
H14C C14 H14E 56.3 . .
H14D C14 H14E 109.5 . .
C12 C14 H14F 109.5 . .
H14A C14 H14F 56.3 . .
H14B C14 H14F 56.3 . .
H14C C14 H14F 141.1 . .
H14D C14 H14F 109.5 . .
H14E C14 H14F 109.5 . .
N21 C20 C21 107.2(4) . .
N21 C20 C23 122.2(4) . .
C21 C20 C23 130.6(4) . .
C20 C21 C22 104.5(4) . .
C20 C21 C11 127.9(4) . .
C22 C21 C11 127.4(4) . .
N20 C22 C21 111.5(4) . .
N20 C22 C24 120.8(4) . .
C21 C22 C24 127.7(4) . .
C20 C23 H23A 109.5 . .
C20 C23 H23B 109.5 . .
H23A C23 H23B 109.5 . .
C20 C23 H23C 109.5 . .
H23A C23 H23C 109.5 . .
H23B C23 H23C 109.5 . .
C20 C23 H23D 109.5 . .
H23A C23 H23D 141.1 . .
H23B C23 H23D 56.3 . .
H23C C23 H23D 56.3 . .
C20 C23 H23E 109.5 . .
H23A C23 H23E 56.3 . .
H23B C23 H23E 141.1 . .
H23C C23 H23E 56.3 . .
H23D C23 H23E 109.5 . .
C20 C23 H23F 109.5 . .
H23A C23 H23F 56.3 . .
H23B C23 H23F 56.3 . .
H23C C23 H23F 141.1 . .
H23D C23 H23F 109.5 . .
H23E C23 H23F 109.5 . .
C22 C24 H24A 109.5 . .
C22 C24 H24B 109.5 . .
H24A C24 H24B 109.5 . .
C22 C24 H24C 109.5 . .
H24A C24 H24C 109.5 . .
H24B C24 H24C 109.5 . .
C22 C24 H24D 109.5 . .
H24A C24 H24D 141.1 . .
H24B C24 H24D 56.3 . .
H24C C24 H24D 56.3 . .
C22 C24 H24E 109.5 . .
H24A C24 H24E 56.3 . .
H24B C24 H24E 141.1 . .
H24C C24 H24E 56.3 . .
H24D C24 H24E 109.5 . .
C22 C24 H24F 109.5 . .
H24A C24 H24F 56.3 . .
H24B C24 H24F 56.3 . .
H24C C24 H24F 141.1 . .
H24D C24 H24F 109.5 . .
H24E C24 H24F 109.5 . .
C22 N20 N21 103.8(3) . .
C20 N21 N20 113.1(3) . .
C20 N21 H21 123.5 . .
N20 N21 H21 123.5 . .
C100 C101 H10A 109.5 . .
C100 C101 H10B 109.5 . .
H10A C101 H10B 109.5 . .
C100 C101 H10C 109.5 . .
H10A C101 H10C 109.5 . .
H10B C101 H10C 109.5 . .
C100 C101 H10D 109.5 . .
H10A C101 H10D 141.1 . .
H10B C101 H10D 56.3 . .
H10C C101 H10D 56.3 . .
C100 C101 H10E 109.5 . .
H10A C101 H10E 56.3 . .
H10B C101 H10E 141.1 . .
H10C C101 H10E 56.3 . .
H10D C101 H10E 109.5 . .
C100 C101 H10F 109.5 . .
H10A C101 H10F 56.3 . .
H10B C101 H10F 56.3 . .
H10C C101 H10F 141.1 . .
H10D C101 H10F 109.5 . .
H10E C101 H10F 109.5 . .
N100 C100 C101 175(9) . .

loop_
_geom_bond_atom_site_label_1
_geom_bond_atom_site_label_2
_geom_bond_distance
_geom_bond_site_symmetry_2
Fe1 N1 2.084(4) .
Fe1 N1 2.084(4) 10_666
Fe1 N10 2.277(3) 10_666
Fe1 N10 2.277(3) .
S1 C1 1.623(5) .
C1 N1 1.163(5) .
N10 C10 1.346(5) .
N10 N11 1.357(5) .
N11 C12 1.349(5) .
N11 H11 0.8600 .
C10 C11 1.419(6) .
C10 C13 1.485(6) .
C11 C12 1.383(6) .
C11 C21 1.476(6) .
C12 C14 1.479(6) .
C13 H13A 0.9600 .
C13 H13B 0.9600 .
C13 H13C 0.9600 .
C13 H13D 0.9600 .
C13 H13E 0.9600 .
C13 H13F 0.9600 .
C14 H14A 0.9600 .
C14 H14B 0.9600 .
C14 H14C 0.9600 .
C14 H14D 0.9600 .
C14 H14E 0.9600 .
C14 H14F 0.9600 .
C20 N21 1.340(5) .
C20 C21 1.381(6) .
C20 C23 1.491(6) .
C21 C22 1.418(6) .
C22 N20 1.345(5) .
C22 C24 1.486(6) .
C23 H23A 0.9600 .
C23 H23B 0.9600 .
C23 H23C 0.9600 .
C23 H23D 0.9600 .
C23 H23E 0.9600 .
C23 H23F 0.9600 .
C24 H24A 0.9600 .
C24 H24B 0.9600 .
C24 H24C 0.9600 .
C24 H24D 0.9600 .
C24 H24E 0.9600 .
C24 H24F 0.9600 .
N20 N21 1.366(5) .
N21 H21 0.8600 .
C101 C100 1.391(9) .
C101 H10A 0.9600 .
C101 H10B 0.9600 .
C101 H10C 0.9600 .
C101 H10D 0.9600 .
C101 H10E 0.9600 .
C101 H10F 0.9600 .
C100 N100 1.150(9) .

loop_
_geom_hbond_atom_site_label_D
_geom_hbond_atom_site_label_H
_geom_hbond_atom_site_label_A
_geom_hbond_distance_DH
_geom_hbond_distance_HA
_geom_hbond_distance_DA
_geom_hbond_angle_DHA
_geom_hbond_site_symmetry_A
N11 H11 S1 0.86 2.85 3.660(4) 156.5 15_556
N21 H21 S1 0.86 2.62 3.422(4) 156.4 10_667
